data_2238510
loop_
_publ_author_name
'Oda, Kohei'
'Funahashi, Yasuhiro'
'Masuda, Hideki'

_publ_section_title
;
 Dichlorido[6,8,22,24,34,36-hexamethyl-33,35-diaza-3,11,19,27-tetraazoniapentacyclo[27.3.1.1^5,9^.1^13,17^.1^21,25^]hexatriaconta-1(33),5,7,9(34),13,15,17(35),21,23,25(36),29,31-dodecaene-\k^6^<i>N</i>^3^,<i>N</i>^11^,<i>N</i>^19^,<i>N</i>^27^,<i>N</i>^33^,<i>N</i>^35^]dipalladium(II)
 bis(perchlorate) <i>N</i>,<i>N</i>-dimethylformamide disolvate methanol
 disolvate
;
_journal_coeditor_code IS5294
_journal_issue 9
_journal_name_full 'Acta Crystallographica Section E'
_journal_page_first m520
_journal_page_last m521
_journal_paper_doi 10.1107/S1600536813022666
_journal_volume 69
_journal_year 2013
_chemical_formula_iupac '[Pd2 (C36 H42 N6) Cl2] (Cl O4)2 , 2C3 H7 N O , 2C H4 O'
_chemical_formula_moiety 'C36 H46 Cl2 N6 Pd2, 2(Cl O4), 2(C3 H7 N O), 2(C H4 O)'
_chemical_formula_sum 'C44 H68 Cl4 N8 O12 Pd2'
_chemical_formula_weight 1255.68
_chemical_name_systematic
;Dichlorido[6,8,22,24,34,36-hexamethyl-33,35-diaza-3,11,19,27-tetraazoniapentacyclo[27.3.1.1^5,9^.1^13,17^.1^21,25^]hexatriaconta-1(33),5,7,9(34),13,15,17(35),21,23,25(36),29,31-dodecaene-\k^6^<i>N</i>^3^,<i>N</i>^11^,<i>N</i>^19^,<i>N</i>^27^,<i>N</i>^33^,<i>N</i>^35^]dipalladium(II) bis(perchlorate) <i>N</i>,<i>N</i>-dimethylformamide
disolvate methanol disolvate
;
_space_group_IT_number 14
_symmetry_cell_setting monoclinic
_symmetry_space_group_name_Hall '-P 2yn'
_symmetry_space_group_name_H-M 'P 1 21/n 1'
_atom_sites_solution_hydrogens geom
_atom_sites_solution_primary direct
_atom_sites_solution_secondary difmap
_cell_angle_alpha 90.0000
_cell_angle_beta 104.201(2)
_cell_angle_gamma 90.0000
_cell_formula_units_Z 2
_cell_length_a 10.917(2)
_cell_length_b 19.083(4)
_cell_length_c 12.705(3)
_cell_measurement_reflns_used 6824
_cell_measurement_temperature 173
_cell_measurement_theta_max 27.48
_cell_measurement_theta_min 3.02
_cell_volume 2565.9(9)
_computing_cell_refinement 'CrystalClear (Rigaku, 2001)'
_computing_data_collection 'CrystalClear (Rigaku, 2001)'
_computing_data_reduction 'CrystalClear (Rigaku, 2001)'
_computing_molecular_graphics 'CrystalStructure (Rigaku, 2001)'
_computing_publication_material 'CrystalStructure (Rigaku, 2001)'
_computing_structure_refinement 'SHELXL97 (Sheldrick, 2008)'
_computing_structure_solution 'SIR92 (Altomare <i>et al.</i>, 1993)'
_diffrn_ambient_temperature 173
_diffrn_detector_area_resol_mean 7.314
_diffrn_measured_fraction_theta_full 0.991
_diffrn_measured_fraction_theta_max 0.991
_diffrn_measurement_device_type 'Rigaku Mercury70'
_diffrn_measurement_method \w
_diffrn_radiation_type 'Mo K\a'
_diffrn_radiation_wavelength 0.71070
_diffrn_reflns_av_R_equivalents 0.0285
_diffrn_reflns_limit_h_max 13
_diffrn_reflns_limit_h_min -13
_diffrn_reflns_limit_k_max 24
_diffrn_reflns_limit_k_min -24
_diffrn_reflns_limit_l_max 16
_diffrn_reflns_limit_l_min -16
_diffrn_reflns_number 19797
_diffrn_reflns_theta_full 27.48
_diffrn_reflns_theta_max 27.48
_diffrn_standards_number 0
_exptl_absorpt_coefficient_mu 0.977
_exptl_absorpt_correction_T_max 0.823
_exptl_absorpt_correction_T_min 0.751
_exptl_absorpt_correction_type numerical
_exptl_absorpt_process_details '(NUMABS; Rigaku, 1999)'
_exptl_crystal_colour yellow
_exptl_crystal_density_diffrn 1.625
_exptl_crystal_density_method 'not measured'
_exptl_crystal_description block
_exptl_crystal_F_000 1288.00
_exptl_crystal_size_max 0.200
_exptl_crystal_size_mid 0.200
_exptl_crystal_size_min 0.200
_refine_diff_density_max 0.800
_refine_diff_density_min -0.810
_refine_ls_extinction_method none
_refine_ls_goodness_of_fit_ref 1.080
_refine_ls_hydrogen_treatment mixed
_refine_ls_number_parameters 324
_refine_ls_number_reflns 5826
_refine_ls_number_restraints 0
_refine_ls_R_factor_gt 0.0375
_refine_ls_shift/su_max 0.001
_refine_ls_structure_factor_coef Fsqd
_refine_ls_weighting_details 'w = 1/[\s^2^(Fo^2^)+(0.0439P)^2^+3.4810P] where P=(Fo^2^+2Fc^2^)/3'
_refine_ls_weighting_scheme calc
_refine_ls_wR_factor_ref 0.0965
_reflns_number_gt 4980
_reflns_number_total 5826
_reflns_threshold_expression F^2^>2\s(F^2^)
_cod_data_source_file is5294.cif
_cod_data_source_block I
_cod_original_cell_volume 2566.0(8)
_cod_original_sg_symbol_H-M 'P 21/n'
_cod_database_code 2238510
_cod_database_fobs_code 2238510

loop_
_symmetry_equiv_pos_site_id
_symmetry_equiv_pos_as_xyz
1 +x,+y,+z
2 1/2-x,1/2+y,1/2-z
3 -x,-y,-z
4 1/2+x,1/2-y,1/2+z

loop_
_atom_site_type_symbol
_atom_site_label
_atom_site_fract_x
_atom_site_fract_y
_atom_site_fract_z
_atom_site_U_iso_or_equiv
_atom_site_adp_type
_atom_site_calc_flag
_atom_site_refinement_flags
_atom_site_occupancy
_atom_site_symmetry_multiplicity
Pd Pd1 0.63072(2) 0.578980(12) 0.164247(18) 0.02062(8) Uani d . 1.0 4
Cl Cl1 0.61781(7) 0.45840(4) 0.17120(6) 0.02688(16) Uani d . 1.0 4
Cl Cl2 0.21267(8) 0.73945(4) 0.37351(7) 0.03456(19) Uani d . 1.0 4
O O1 0.1928(3) 0.66584(15) 0.3537(3) 0.0598(9) Uani d . 1.0 4
O O2 0.2752(3) 0.75349(19) 0.4847(3) 0.0614(9) Uani d . 1.0 4
O O3 0.2891(3) 0.76593(18) 0.3048(3) 0.0579(9) Uani d . 1.0 4
O O4 0.0927(3) 0.77435(16) 0.3469(3) 0.0582(9) Uani d . 1.0 4
O O5 0.7672(3) 0.6378(3) 0.5140(3) 0.0713(11) Uani d . 1.0 4
O O6 0.8813(3) 0.5059(3) 0.4312(4) 0.0974(17) Uani d . 1.0 4
N N1 0.8226(3) 0.58758(14) 0.2298(2) 0.0236(6) Uani d . 1.0 4
N N2 0.6424(3) 0.68049(14) 0.1703(2) 0.0244(6) Uani d . 1.0 4
N N3 0.4436(3) 0.59993(14) 0.0836(3) 0.0233(6) Uani d . 1.0 4
N N4 0.5730(3) 0.62401(17) 0.5422(3) 0.0401(7) Uani d . 1.0 4
C C1 0.8448(3) 0.65695(18) 0.2889(3) 0.0324(8) Uani d . 1.0 4
C C2 0.7484(3) 0.70951(18) 0.2337(3) 0.0284(7) Uani d . 1.0 4
C C3 0.7542(4) 0.78140(19) 0.2459(3) 0.0370(8) Uani d . 1.0 4
C C4 0.6500(4) 0.8209(2) 0.1954(4) 0.0432(9) Uani d . 1.0 4
C C5 0.5432(4) 0.78952(19) 0.1295(4) 0.0394(9) Uani d . 1.0 4
C C6 0.5423(3) 0.71802(17) 0.1165(3) 0.0287(7) Uani d . 1.0 4
C C7 0.4453(3) 0.67333(17) 0.0408(3) 0.0287(7) Uani d . 1.0 4
C C8 0.3352(3) 0.58744(17) 0.1373(3) 0.0254(7) Uani d . 1.0 4
C C9 0.2169(3) 0.56955(16) 0.0501(3) 0.0239(6) Uani d . 1.0 4
C C10 0.1281(3) 0.62113(16) 0.0033(3) 0.0266(7) Uani d . 1.0 4
C C11 0.0349(3) 0.60461(17) -0.0898(3) 0.0290(7) Uani d . 1.0 4
C C12 0.0270(3) 0.53965(17) -0.1397(3) 0.0253(7) Uani d . 1.0 4
C C13 0.1117(3) 0.48650(16) -0.0896(3) 0.0227(6) Uani d . 1.0 4
C C14 0.2032(3) 0.50048(16) 0.0067(3) 0.0223(6) Uani d . 1.0 4
C C15 0.1251(4) 0.69419(18) 0.0475(4) 0.0397(9) Uani d . 1.0 4
C C16 -0.0711(4) 0.5274(2) -0.2446(3) 0.0351(8) Uani d . 1.0 4
C C17 0.2865(3) 0.44240(16) 0.0660(3) 0.0263(7) Uani d . 1.0 4
C C18 0.1021(3) 0.41548(16) -0.1441(3) 0.0250(7) Uani d . 1.0 4
C C19 0.5132(5) 0.6064(4) 0.4304(5) 0.085(2) Uani d . 1.0 4
C C20 0.4934(5) 0.6278(3) 0.6182(4) 0.0630(13) Uani d . 1.0 4
C C21 0.6937(4) 0.6389(2) 0.5736(4) 0.0413(9) Uani d . 1.0 4
C C22 0.8039(7) 0.4662(4) 0.4680(5) 0.093(3) Uani d . 1.0 4
H H1A 0.8393 0.6505 0.3649 0.0388 Uiso calc R 1.0 4
H H1B 0.9306 0.6743 0.2899 0.0388 Uiso calc R 1.0 4
H H2 0.8282 0.8033 0.2881 0.0444 Uiso calc R 1.0 4
H H3 0.6514 0.8702 0.2059 0.0518 Uiso calc R 1.0 4
H H4 0.4724 0.8170 0.0942 0.0473 Uiso calc R 1.0 4
H H5A 0.3607 0.6947 0.0317 0.0344 Uiso calc R 1.0 4
H H5B 0.4646 0.6718 -0.0313 0.0344 Uiso calc R 1.0 4
H H6A 0.3565 0.5484 0.1899 0.0305 Uiso calc R 1.0 4
H H6B 0.3205 0.6300 0.1769 0.0305 Uiso calc R 1.0 4
H H7A 0.1585 0.7273 0.0025 0.0476 Uiso calc R 1.0 4
H H7B 0.1770 0.6960 0.1223 0.0476 Uiso calc R 1.0 4
H H7C 0.0379 0.7069 0.0465 0.0476 Uiso calc R 1.0 4
H H8 -0.0256 0.6394 -0.1204 0.0348 Uiso calc R 1.0 4
H H9A -0.1268 0.4889 -0.2349 0.0422 Uiso calc R 1.0 4
H H9B -0.0290 0.5151 -0.3019 0.0422 Uiso calc R 1.0 4
H H9C -0.1211 0.5701 -0.2650 0.0422 Uiso calc R 1.0 4
H H10A 0.0123 0.4052 -0.1784 0.0300 Uiso calc R 1.0 4
H H10B 0.1337 0.3791 -0.0886 0.0300 Uiso calc R 1.0 4
H H11A 0.3743 0.4511 0.0637 0.0315 Uiso calc R 1.0 4
H H11B 0.2586 0.3974 0.0311 0.0315 Uiso calc R 1.0 4
H H11C 0.2808 0.4410 0.1418 0.0315 Uiso calc R 1.0 4
H H14A 0.5533 0.5645 0.4093 0.1019 Uiso calc R 1.0 4
H H14B 0.5227 0.6456 0.3831 0.1019 Uiso calc R 1.0 4
H H14C 0.4232 0.5972 0.4232 0.1019 Uiso calc R 1.0 4
H H15A 0.4566 0.5816 0.6244 0.0756 Uiso calc R 1.0 4
H H15B 0.4255 0.6619 0.5920 0.0756 Uiso calc R 1.0 4
H H15C 0.5442 0.6425 0.6895 0.0756 Uiso calc R 1.0 4
H H16 0.7268 0.6513 0.6475 0.0496 Uiso calc R 1.0 4
H H17A 0.7712 0.4922 0.5217 0.1116 Uiso calc R 1.0 4
H H17B 0.8488 0.4243 0.5020 0.1116 Uiso calc R 1.0 4
H H17C 0.7334 0.4521 0.4077 0.1116 Uiso calc R 1.0 4
H H18 0.9179 0.5336 0.4803 0.1461 Uiso calc R 1.0 4
H H13 0.440(4) 0.5775(19) 0.038(4) 0.022(10) Uiso d . 1.0 4
H H12 0.849(4) 0.5575(19) 0.271(3) 0.022(9) Uiso d . 1.0 4

loop_
_atom_site_aniso_label
_atom_site_aniso_U_11
_atom_site_aniso_U_22
_atom_site_aniso_U_33
_atom_site_aniso_U_12
_atom_site_aniso_U_13
_atom_site_aniso_U_23
Pd1 0.01775(13) 0.02451(13) 0.01903(12) -0.00282(9) 0.00344(8) -0.00189(8)
Cl1 0.0265(4) 0.0257(4) 0.0279(4) -0.0018(3) 0.0055(3) 0.0035(3)
Cl2 0.0329(5) 0.0345(5) 0.0355(5) -0.0029(4) 0.0068(4) 0.0010(4)
O1 0.066(2) 0.0311(15) 0.083(3) -0.0037(14) 0.0182(18) 0.0012(15)
O2 0.059(2) 0.086(3) 0.0343(16) -0.0044(18) 0.0023(14) -0.0027(16)
O3 0.0519(18) 0.077(3) 0.0452(17) -0.0205(16) 0.0132(15) 0.0059(15)
O4 0.0382(16) 0.0521(18) 0.079(3) 0.0083(14) 0.0032(16) -0.0072(16)
O5 0.0459(19) 0.112(4) 0.062(3) 0.0133(19) 0.0262(17) 0.007(2)
O6 0.0401(18) 0.163(5) 0.082(3) -0.009(3) 0.0015(18) 0.086(3)
N1 0.0194(13) 0.0306(14) 0.0187(13) -0.0018(11) 0.0007(11) 0.0003(11)
N2 0.0196(13) 0.0286(13) 0.0250(13) -0.0061(11) 0.0055(11) -0.0062(11)
N3 0.0190(13) 0.0278(14) 0.0232(14) -0.0022(11) 0.0052(11) -0.0038(11)
N4 0.0410(18) 0.0494(19) 0.0326(16) 0.0038(15) 0.0140(14) -0.0011(14)
C1 0.0262(17) 0.0418(19) 0.0271(17) -0.0081(15) 0.0025(14) -0.0123(14)
C2 0.0264(17) 0.0359(18) 0.0240(15) -0.0092(13) 0.0084(13) -0.0120(13)
C3 0.035(2) 0.040(2) 0.0367(19) -0.0128(16) 0.0101(16) -0.0175(16)
C4 0.044(3) 0.0300(18) 0.058(3) -0.0068(16) 0.0178(19) -0.0173(17)
C5 0.0286(18) 0.0324(18) 0.058(3) 0.0009(15) 0.0127(17) -0.0039(17)
C6 0.0236(16) 0.0298(16) 0.0342(18) -0.0023(13) 0.0099(14) -0.0017(13)
C7 0.0210(15) 0.0306(16) 0.0329(17) -0.0041(13) 0.0038(13) 0.0040(13)
C8 0.0212(15) 0.0314(16) 0.0252(15) -0.0038(12) 0.0085(13) -0.0047(12)
C9 0.0197(15) 0.0301(16) 0.0227(15) -0.0035(12) 0.0070(12) -0.0020(12)
C10 0.0209(15) 0.0258(15) 0.0353(17) -0.0023(12) 0.0108(13) -0.0021(13)
C11 0.0204(16) 0.0307(16) 0.0372(18) 0.0053(13) 0.0096(14) 0.0094(14)
C12 0.0188(15) 0.0367(17) 0.0213(15) -0.0003(13) 0.0065(12) 0.0055(13)
C13 0.0175(14) 0.0287(15) 0.0232(15) -0.0035(12) 0.0075(12) 0.0000(12)
C14 0.0174(14) 0.0285(15) 0.0214(14) -0.0007(12) 0.0055(12) 0.0014(12)
C15 0.0303(19) 0.0326(19) 0.056(3) 0.0001(15) 0.0108(17) -0.0067(17)
C16 0.0252(17) 0.048(2) 0.0294(18) 0.0047(15) 0.0010(14) 0.0056(15)
C17 0.0235(16) 0.0283(16) 0.0236(15) 0.0011(13) -0.0007(13) -0.0004(12)
C18 0.0191(15) 0.0309(16) 0.0255(15) -0.0040(12) 0.0066(12) -0.0022(12)
C19 0.051(3) 0.149(6) 0.051(3) 0.012(4) 0.006(3) -0.031(4)
C20 0.065(3) 0.079(4) 0.056(3) -0.005(3) 0.036(3) 0.004(3)
C21 0.043(3) 0.043(2) 0.038(2) 0.0097(17) 0.0100(18) 0.0043(16)
C22 0.132(6) 0.102(5) 0.047(3) -0.069(5) 0.026(4) -0.016(3)

loop_
_atom_type_symbol
_atom_type_description
_atom_type_scat_dispersion_real
_atom_type_scat_dispersion_imag
_atom_type_scat_source
C C 0.0033 0.0016
;
International Tables for Crystallography
(1992, Vol. C, Tables 4.2.6.8 and 6.1.1.4)
;
H H 0.0000 0.0000
;
International Tables for Crystallography
(1992, Vol. C, Table 6.1.1.4)
;
Cl Cl 0.1484 0.1585
;
International Tables for Crystallography
(1992, Vol. C, Tables 4.2.6.8 and 6.1.1.4)
;
N N 0.0061 0.0033
;
International Tables for Crystallography
(1992, Vol. C, Tables 4.2.6.8 and 6.1.1.4)
;
O O 0.0106 0.0060
;
International Tables for Crystallography
(1992, Vol. C, Tables 4.2.6.8 and 6.1.1.4)
;
Pd Pd -0.9988 1.0072
;
International Tables for Crystallography
(1992, Vol. C, Tables 4.2.6.8 and 6.1.1.4)
;

loop_
_geom_angle_atom_site_label_1
_geom_angle_atom_site_label_2
_geom_angle_atom_site_label_3
_geom_angle_site_symmetry_1
_geom_angle_site_symmetry_3
_geom_angle
_geom_angle_publ_flag
Cl1 Pd1 N1 . . 97.43(8) n
Cl1 Pd1 N2 . . 175.60(8) n
Cl1 Pd1 N3 . . 98.52(8) n
N1 Pd1 N2 . . 81.63(11) n
N1 Pd1 N3 . . 163.33(11) n
N2 Pd1 N3 . . 82.82(10) n
O1 Cl2 O2 . . 111.8(2) no
O1 Cl2 O3 . . 108.8(3) no
O1 Cl2 O4 . . 108.88(19) no
O2 Cl2 O3 . . 108.95(19) no
O2 Cl2 O4 . . 109.4(2) no
O3 Cl2 O4 . . 109.0(2) no
Pd1 N1 C1 . . 107.07(19) n
Pd1 N1 C18 . 3_665 112.50(17) n
C1 N1 C18 . 3_665 109.9(3) no
Pd1 N2 C2 . . 118.0(2) n
Pd1 N2 C6 . . 118.3(2) n
C2 N2 C6 . . 123.6(3) no
Pd1 N3 C7 . . 104.97(18) n
Pd1 N3 C8 . . 121.7(2) n
C7 N3 C8 . . 112.8(3) no
C19 N4 C20 . . 117.7(4) no
C19 N4 C21 . . 121.8(4) no
C20 N4 C21 . . 120.5(4) no
N1 C1 C2 . . 110.2(3) no
N2 C2 C1 . . 113.8(3) no
N2 C2 C3 . . 118.8(3) no
C1 C2 C3 . . 127.3(3) no
C2 C3 C4 . . 118.7(4) no
C3 C4 C5 . . 121.0(4) no
C4 C5 C6 . . 118.6(4) no
N2 C6 C5 . . 119.2(3) no
N2 C6 C7 . . 112.3(3) no
C5 C6 C7 . . 128.4(3) no
N3 C7 C6 . . 111.4(3) no
N3 C8 C9 . . 108.9(3) no
C8 C9 C10 . . 121.7(3) no
C8 C9 C14 . . 118.7(3) no
C10 C9 C14 . . 119.2(3) no
C9 C10 C11 . . 118.9(3) no
C9 C10 C15 . . 124.5(3) no
C11 C10 C15 . . 116.6(3) no
C10 C11 C12 . . 122.8(3) no
C11 C12 C13 . . 118.4(3) no
C11 C12 C16 . . 119.6(3) no
C13 C12 C16 . . 122.0(3) no
C12 C13 C14 . . 120.2(3) no
C12 C13 C18 . . 118.2(3) no
C14 C13 C18 . . 121.6(3) no
C9 C14 C13 . . 120.0(3) no
C9 C14 C17 . . 119.5(3) no
C13 C14 C17 . . 120.5(3) no
N1 C18 C13 3_665 . 111.9(3) no
O5 C21 N4 . . 124.5(4) no
C22 O6 H18 . . 109.469 no
Pd1 N1 H12 . . 112(3) no
C1 N1 H12 . . 109(3) no
C18 N1 H12 3_665 . 106(3) no
Pd1 N3 H13 . . 98(3) no
C7 N3 H13 . . 106(3) no
C8 N3 H13 . . 112(4) no
N1 C1 H1A . . 109.621 no
N1 C1 H1B . . 109.615 no
C2 C1 H1A . . 109.615 no
C2 C1 H1B . . 109.609 no
H1A C1 H1B . . 108.144 no
C2 C3 H2 . . 120.657 no
C4 C3 H2 . . 120.648 no
C3 C4 H3 . . 119.486 no
C5 C4 H3 . . 119.487 no
C4 C5 H4 . . 120.689 no
C6 C5 H4 . . 120.678 no
N3 C7 H5A . . 109.342 no
N3 C7 H5B . . 109.355 no
C6 C7 H5A . . 109.338 no
C6 C7 H5B . . 109.347 no
H5A C7 H5B . . 107.982 no
N3 C8 H6A . . 109.912 no
N3 C8 H6B . . 109.900 no
C9 C8 H6A . . 109.914 no
C9 C8 H6B . . 109.908 no
H6A C8 H6B . . 108.320 no
C10 C11 H8 . . 118.607 no
C12 C11 H8 . . 118.614 no
C10 C15 H7A . . 109.473 no
C10 C15 H7B . . 109.469 no
C10 C15 H7C . . 109.471 no
H7A C15 H7B . . 109.470 no
H7A C15 H7C . . 109.468 no
H7B C15 H7C . . 109.477 no
C12 C16 H9A . . 109.470 no
C12 C16 H9B . . 109.474 no
C12 C16 H9C . . 109.465 no
H9A C16 H9B . . 109.474 no
H9A C16 H9C . . 109.469 no
H9B C16 H9C . . 109.475 no
C14 C17 H11A . . 109.468 no
C14 C17 H11B . . 109.469 no
C14 C17 H11C . . 109.466 no
H11A C17 H11B . . 109.474 no
H11A C17 H11C . . 109.470 no
H11B C17 H11C . . 109.480 no
N1 C18 H10A 3_665 . 109.221 no
N1 C18 H10B 3_665 . 109.225 no
C13 C18 H10A . . 109.220 no
C13 C18 H10B . . 109.225 no
H10A C18 H10B . . 107.917 no
N4 C19 H14A . . 109.480 no
N4 C19 H14B . . 109.469 no
N4 C19 H14C . . 109.473 no
H14A C19 H14B . . 109.474 no
H14A C19 H14C . . 109.472 no
H14B C19 H14C . . 109.459 no
N4 C20 H15A . . 109.469 no
N4 C20 H15B . . 109.467 no
N4 C20 H15C . . 109.470 no
H15A C20 H15B . . 109.476 no
H15A C20 H15C . . 109.470 no
H15B C20 H15C . . 109.476 no
O5 C21 H16 . . 117.729 no
N4 C21 H16 . . 117.725 no
O6 C22 H17A . . 109.471 no
O6 C22 H17B . . 109.478 no
O6 C22 H17C . . 109.472 no
H17A C22 H17B . . 109.469 no
H17A C22 H17C . . 109.469 no
H17B C22 H17C . . 109.469 no

loop_
_geom_bond_atom_site_label_1
_geom_bond_atom_site_label_2
_geom_bond_site_symmetry_2
_geom_bond_distance
_geom_bond_publ_flag
Pd1 Cl1 . 2.3084(9) yes
Pd1 N1 . 2.062(3) yes
Pd1 N2 . 1.942(3) yes
Pd1 N3 . 2.087(3) yes
Cl2 O1 . 1.434(3) no
Cl2 O2 . 1.435(3) no
Cl2 O3 . 1.440(4) no
Cl2 O4 . 1.433(3) no
O5 C21 . 1.231(6) no
O6 C22 . 1.304(9) no
N1 C1 . 1.512(5) no
N1 C18 3_665 1.517(5) no
N2 C2 . 1.356(4) no
N2 C6 . 1.344(4) no
N3 C7 . 1.504(5) no
N3 C8 . 1.522(5) no
N4 C19 . 1.449(6) no
N4 C20 . 1.451(7) no
N4 C21 . 1.311(5) no
C1 C2 . 1.497(5) no
C2 C3 . 1.380(5) no
C3 C4 . 1.384(5) no
C4 C5 . 1.394(5) no
C5 C6 . 1.374(5) no
C6 C7 . 1.508(5) no
C8 C9 . 1.519(4) no
C9 C10 . 1.407(5) no
C9 C14 . 1.422(5) no
C10 C11 . 1.394(5) no
C10 C15 . 1.506(5) no
C11 C12 . 1.385(5) no
C12 C13 . 1.415(5) no
C12 C16 . 1.509(5) no
C13 C14 . 1.402(4) no
C13 C18 . 1.514(5) no
C14 C17 . 1.513(4) no
O6 H18 . 0.840 no
N1 H12 . 0.78(4) no
N3 H13 . 0.72(4) no
C1 H1A . 0.990 no
C1 H1B . 0.990 no
C3 H2 . 0.950 no
C4 H3 . 0.950 no
C5 H4 . 0.950 no
C7 H5A . 0.990 no
C7 H5B . 0.990 no
C8 H6A . 0.990 no
C8 H6B . 0.990 no
C11 H8 . 0.950 no
C15 H7A . 0.980 no
C15 H7B . 0.980 no
C15 H7C . 0.980 no
C16 H9A . 0.980 no
C16 H9B . 0.980 no
C16 H9C . 0.980 no
C17 H11A . 0.980 no
C17 H11B . 0.980 no
C17 H11C . 0.980 no
C18 H10A . 0.990 no
C18 H10B . 0.990 no
C19 H14A . 0.980 no
C19 H14B . 0.980 no
C19 H14C . 0.980 no
C20 H15A . 0.980 no
C20 H15B . 0.980 no
C20 H15C . 0.980 no
C21 H16 . 0.950 no
C22 H17A . 0.980 no
C22 H17B . 0.980 no
C22 H17C . 0.980 no

loop_
_geom_hbond_atom_site_label_D
_geom_hbond_atom_site_label_H
_geom_hbond_atom_site_label_A
_geom_hbond_site_symmetry_A
_geom_hbond_distance_DH
_geom_hbond_distance_HA
_geom_hbond_distance_DA
_geom_hbond_angle_DHA
_geom_hbond_publ_flag
O6 H18 O6 3_766 0.84 2.33 2.757(5) 112 y
N1 H12 O6 . 0.78(4) 2.21(4) 2.930(5) 153(4) y
N3 H13 Cl1 3_665 0.71(4) 2.67(5) 3.332(4) 156(4) y

loop_
_geom_torsion_atom_site_label_1
_geom_torsion_atom_site_label_2
_geom_torsion_atom_site_label_3
_geom_torsion_atom_site_label_4
_geom_torsion_site_symmetry_1
_geom_torsion_site_symmetry_3
_geom_torsion_site_symmetry_4
_geom_torsion
_geom_torsion_publ_flag
Cl1 Pd1 N1 C1 . . . -149.86(13) no
Cl1 Pd1 N1 C18 . . 3_665 89.28(15) no
Cl1 Pd1 N3 C7 . . . -162.28(13) no
Cl1 Pd1 N3 C8 . . . 68.21(18) no
N1 Pd1 N2 C2 . . . -16.25(19) no
N1 Pd1 N2 C6 . . . 167.5(2) no
N2 Pd1 N1 C1 . . . 25.80(15) no
N2 Pd1 N1 C18 . . 3_665 -95.06(17) no
N2 Pd1 N3 C7 . . . 21.95(16) no
N2 Pd1 N3 C8 . . . -107.56(19) no
N3 Pd1 N2 C2 . . . 169.8(2) no
N3 Pd1 N2 C6 . . . -6.50(19) no
Pd1 N1 C1 C2 . . . -31.6(3) no
Pd1 N1 C18 C13 . 3_665 3_665 -66.0(3) no
C1 N1 C18 C13 . 3_665 3_665 174.8(2) no
C18 N1 C1 C2 3_665 . . 90.9(3) no
Pd1 N2 C2 C1 . . . 1.5(4) no
Pd1 N2 C2 C3 . . . -174.9(2) no
Pd1 N2 C6 C5 . . . 172.8(2) no
Pd1 N2 C6 C7 . . . -11.6(4) no
C2 N2 C6 C5 . . . -3.2(5) no
C2 N2 C6 C7 . . . 172.3(3) no
C6 N2 C2 C1 . . . 177.6(3) no
C6 N2 C2 C3 . . . 1.2(5) no
Pd1 N3 C7 C6 . . . -33.6(3) no
Pd1 N3 C8 C9 . . . -150.26(17) no
C7 N3 C8 C9 . . . 83.7(3) no
C8 N3 C7 C6 . . . 101.0(3) no
C19 N4 C21 O5 . . . -1.8(7) no
C20 N4 C21 O5 . . . -179.0(4) no
N1 C1 C2 N2 . . . 20.9(4) no
N1 C1 C2 C3 . . . -163.0(3) no
N2 C2 C3 C4 . . . 1.9(6) no
C1 C2 C3 C4 . . . -174.0(4) no
C2 C3 C4 C5 . . . -2.9(7) no
C3 C4 C5 C6 . . . 0.9(7) no
C4 C5 C6 N2 . . . 2.1(6) no
C4 C5 C6 C7 . . . -172.7(4) no
N2 C6 C7 N3 . . . 31.1(4) no
C5 C6 C7 N3 . . . -153.8(4) no
N3 C8 C9 C10 . . . -94.4(4) no
N3 C8 C9 C14 . . . 78.6(4) no
C8 C9 C10 C11 . . . 167.8(3) no
C8 C9 C10 C15 . . . -12.7(6) no
C8 C9 C14 C13 . . . -165.3(3) no
C8 C9 C14 C17 . . . 15.6(5) no
C10 C9 C14 C13 . . . 7.9(5) no
C10 C9 C14 C17 . . . -171.2(3) no
C14 C9 C10 C11 . . . -5.2(5) no
C14 C9 C10 C15 . . . 174.3(3) no
C9 C10 C11 C12 . . . -1.0(6) no
C15 C10 C11 C12 . . . 179.5(3) no
C10 C11 C12 C13 . . . 4.4(6) no
C10 C11 C12 C16 . . . -175.8(3) no
C11 C12 C13 C14 . . . -1.6(5) no
C11 C12 C13 C18 . . . 179.7(3) no
C16 C12 C13 C14 . . . 178.6(3) no
C16 C12 C13 C18 . . . -0.1(5) no
C12 C13 C14 C9 . . . -4.5(5) no
C12 C13 C14 C17 . . . 174.6(3) no
C12 C13 C18 N1 . . 3_665 85.7(4) no
C14 C13 C18 N1 . . 3_665 -93.0(4) no
C18 C13 C14 C9 . . . 174.2(3) no
C18 C13 C14 C17 . . . -6.7(5) no
